data_7105097
loop_
_publ_author_name
'Elo\'isa Jim\'enez-N\'u\~nez'
'Kian Molawi'
'Antonio M. Echavarren'

_publ_section_title
;
 Stereoselective gold-catalyzed cycloaddition of functionalized
 ketoenynes: synthesis of (+)-orientalol F
;
_journal_name_full 'Chem. Commun.'
_journal_page_first 7327
_journal_page_last 7329
_journal_paper_doi 10.1039/b920119j
_journal_year 2009
_chemical_formula_sum 'C15 H24 O2'
_chemical_formula_weight 236.34
_chemical_name_systematic
;
?
;
_space_group_IT_number 14
_symmetry_cell_setting monoclinic
_symmetry_space_group_name_Hall '-P 2ybc'
_symmetry_space_group_name_H-M 'P 1 21/c 1'
_atom_sites_solution_hydrogens geom
_atom_sites_solution_primary direct
_atom_sites_solution_secondary difmap
_audit_creation_method SHELXL-97
_cell_angle_alpha 90.00
_cell_angle_beta 108.2520(10)
_cell_angle_gamma 90.00
_cell_formula_units_Z 4
_cell_length_a 15.8542(4)
_cell_length_b 7.8544(2)
_cell_length_c 11.0204(3)
_cell_measurement_reflns_used 8353
_cell_measurement_temperature 100(2)
_cell_measurement_theta_max 39.27
_cell_measurement_theta_min 4.06
_cell_volume 1303.27(6)
_computing_cell_refinement 'Bruker-Nonius Apex v1.0-22 2002'
_computing_data_collection 'Bruker-Nonius Apex v1.0-22 2002'
_computing_data_reduction 'SAINT+ Version 7.06A Bruker-Nonius, 2004'
_computing_molecular_graphics 'Shelxtl Version 6.12 (Sheldrick, 2001)'
_computing_publication_material 'Shelxtl Version 6.12 (Sheldrick, 2001)'
_computing_structure_refinement 'Shelxtl Version 6.12 (Sheldrick, 2001)'
_computing_structure_solution 'Shelxtl Version 6.12 (Sheldrick, 2001)'
_diffrn_ambient_temperature 100(2)
_diffrn_detector_area_resol_mean 512
_diffrn_detector_type '4K CCD area detector APEX II'
_diffrn_measured_fraction_theta_full 0.971
_diffrn_measured_fraction_theta_max 0.971
_diffrn_measurement_device_type 'Kappa 4-axis goniometer bruker-nonius'
_diffrn_measurement_method
;
Fullsphere data collection, phi and omega scans
;
_diffrn_measurement_specimen_support 'magnetic support whith 10 micron nylon fiber cryoloop'
_diffrn_radiation_monochromator 'Multilayer Montel 200 mirrors'
_diffrn_radiation_type MoK\a
_diffrn_radiation_wavelength 0.71073
_diffrn_reflns_av_R_equivalents 0.0191
_diffrn_reflns_av_sigmaI/netI 0.0179
_diffrn_reflns_limit_h_max 27
_diffrn_reflns_limit_h_min -28
_diffrn_reflns_limit_k_max 13
_diffrn_reflns_limit_k_min -13
_diffrn_reflns_limit_l_max 19
_diffrn_reflns_limit_l_min -14
_diffrn_reflns_number 30679
_diffrn_reflns_theta_full 39.32
_diffrn_reflns_theta_max 39.32
_diffrn_reflns_theta_min 3.74
_diffrn_source 'rotating anode X-ray tube'
_diffrn_source_current 70
_diffrn_source_power 50
_diffrn_source_size '3 mm x 0.3 mm fine focus'
_diffrn_source_type 'Bruker-Nonius FR 591'
_exptl_absorpt_coefficient_mu 0.077
_exptl_absorpt_correction_T_max 1.00000
_exptl_absorpt_correction_T_min 0.98500
_exptl_absorpt_correction_type empirical
_exptl_absorpt_process_details
;
SADABS Version 2.1 2003 Bruker-Nonius
Blessing, Acta Cryst. (1995) A51 33-38
;
_exptl_crystal_colour white
_exptl_crystal_density_diffrn 1.205
_exptl_crystal_density_method 'not measured'
_exptl_crystal_description BLOCK
_exptl_crystal_F_000 520
_exptl_crystal_size_max 0.60
_exptl_crystal_size_mid 0.60
_exptl_crystal_size_min 0.20
_refine_diff_density_max 0.556
_refine_diff_density_min -0.227
_refine_diff_density_rms 0.053
_refine_ls_extinction_method none
_refine_ls_goodness_of_fit_ref 1.081
_refine_ls_hydrogen_treatment noref
_refine_ls_matrix_type full
_refine_ls_number_parameters 159
_refine_ls_number_reflns 7505
_refine_ls_number_restraints 0
_refine_ls_restrained_S_all 1.081
_refine_ls_R_factor_all 0.0430
_refine_ls_R_factor_gt 0.0374
_refine_ls_shift/su_max 0.000
_refine_ls_shift/su_mean 0.000
_refine_ls_structure_factor_coef Fsqd
_refine_ls_weighting_details 'calc w=1/[\s^2^(Fo^2^)+(0.0632P)^2^+0.1657P] where P=(Fo^2^+2Fc^2^)/3'
_refine_ls_weighting_scheme calc
_refine_ls_wR_factor_gt 0.1092
_refine_ls_wR_factor_ref 0.1137
_reflns_number_gt 6632
_reflns_number_total 7505
_reflns_threshold_expression >2sigma(I)
_cod_data_source_file b920119j.txt
_cod_data_source_block e20849p21c
_cod_original_sg_symbol_H-M P2(1)/c
_cod_database_code 7105097

loop_
_symmetry_equiv_pos_as_xyz
'x, y, z'
'-x, y+1/2, -z+1/2'
'-x, -y, -z'
'x, -y-1/2, z-1/2'

loop_
_atom_site_label
_atom_site_type_symbol
_atom_site_fract_x
_atom_site_fract_y
_atom_site_fract_z
_atom_site_U_iso_or_equiv
_atom_site_adp_type
_atom_site_occupancy
_atom_site_symmetry_multiplicity
_atom_site_calc_flag
_atom_site_refinement_flags
_atom_site_disorder_assembly
_atom_site_disorder_group
O1 O 0.21699(2) 0.59706(5) 0.40545(3) 0.01288(6) Uani 1 1 d . . .
C1 C 0.17263(3) 0.58304(6) 0.50159(4) 0.01255(7) Uani 1 1 d . . .
O2 O 0.19485(3) 0.64017(5) 0.72292(4) 0.01662(7) Uani 1 1 d . . .
H2 H 0.2030 0.7299 0.7665 0.025 Uiso 1 1 calc R . .
C2 C 0.23733(3) 0.65442(6) 0.62753(4) 0.01226(7) Uani 1 1 d . . .
H2A H 0.2480 0.7777 0.6149 0.015 Uiso 1 1 calc R . .
C3 C 0.32458(3) 0.56117(6) 0.65884(4) 0.01183(7) Uani 1 1 d . . .
C4 C 0.38298(3) 0.51500(6) 0.77111(4) 0.01307(7) Uani 1 1 d . . .
C5 C 0.46358(3) 0.43126(7) 0.75077(5) 0.01562(8) Uani 1 1 d . . .
H5A H 0.4805 0.3270 0.8033 0.019 Uiso 1 1 calc R . .
H5B H 0.5148 0.5102 0.7725 0.019 Uiso 1 1 calc R . .
C6 C 0.43298(3) 0.38802(7) 0.60771(5) 0.01722(9) Uani 1 1 d . . .
H6A H 0.4109 0.2695 0.5931 0.021 Uiso 1 1 calc R . .
H6B H 0.4822 0.4022 0.5712 0.021 Uiso 1 1 calc R . .
C7 C 0.35785(3) 0.51577(6) 0.54806(4) 0.01276(7) Uani 1 1 d . . .
H7 H 0.3851 0.6202 0.5241 0.015 Uiso 1 1 calc R . .
C8 C 0.28129(3) 0.45936(6) 0.43068(4) 0.01280(7) Uani 1 1 d . . .
C9 C 0.22828(3) 0.30811(7) 0.45775(5) 0.01694(8) Uani 1 1 d . . .
H9A H 0.2679 0.2275 0.5185 0.020 Uiso 1 1 calc R . .
H9B H 0.1970 0.2466 0.3779 0.020 Uiso 1 1 calc R . .
C10 C 0.16160(3) 0.38938(7) 0.51615(5) 0.01606(8) Uani 1 1 d . . .
H10A H 0.1755 0.3577 0.6073 0.019 Uiso 1 1 calc R . .
H10B H 0.1002 0.3529 0.4696 0.019 Uiso 1 1 calc R . .
C11 C 0.08471(3) 0.68227(7) 0.45812(5) 0.01674(9) Uani 1 1 d . . .
H11 H 0.0507 0.6510 0.5175 0.020 Uiso 1 1 calc R . .
C12 C 0.09671(4) 0.87593(8) 0.46525(5) 0.02145(10) Uani 1 1 d . . .
H12A H 0.1360 0.9100 0.4163 0.032 Uiso 1 1 calc R . .
H12B H 0.1230 0.9105 0.5546 0.032 Uiso 1 1 calc R . .
H12C H 0.0388 0.9312 0.4294 0.032 Uiso 1 1 calc R . .
C13 C 0.02757(4) 0.63071(9) 0.32330(5) 0.02266(11) Uani 1 1 d . . .
H13A H -0.0317 0.6810 0.3047 0.034 Uiso 1 1 calc R . .
H13B H 0.0225 0.5064 0.3180 0.034 Uiso 1 1 calc R . .
H13C H 0.0554 0.6718 0.2610 0.034 Uiso 1 1 calc R . .
C14 C 0.38108(4) 0.54422(7) 0.90415(4) 0.01730(9) Uani 1 1 d . . .
H14A H 0.4284 0.6238 0.9479 0.026 Uiso 1 1 calc R . .
H14B H 0.3901 0.4358 0.9505 0.026 Uiso 1 1 calc R . .
H14C H 0.3234 0.5922 0.9013 0.026 Uiso 1 1 calc R . .
C15 C 0.31054(4) 0.43808(7) 0.31305(5) 0.01816(9) Uani 1 1 d . . .
H15A H 0.2584 0.4174 0.2384 0.027 Uiso 1 1 calc R . .
H15B H 0.3513 0.3413 0.3253 0.027 Uiso 1 1 calc R . .
H15C H 0.3407 0.5418 0.2995 0.027 Uiso 1 1 calc R . .

loop_
_atom_site_aniso_label
_atom_site_aniso_U_11
_atom_site_aniso_U_22
_atom_site_aniso_U_33
_atom_site_aniso_U_23
_atom_site_aniso_U_13
_atom_site_aniso_U_12
O1 0.01283(13) 0.01561(15) 0.01162(12) 0.00176(10) 0.00587(10) 0.00241(10)
C1 0.01151(15) 0.01566(18) 0.01130(15) 0.00000(12) 0.00476(12) -0.00032(12)
O2 0.01711(15) 0.02162(17) 0.01384(14) -0.00326(12) 0.00874(11) -0.00123(12)
C2 0.01193(15) 0.01410(17) 0.01162(15) -0.00052(12) 0.00495(12) 0.00035(12)
C3 0.01185(15) 0.01211(16) 0.01169(15) -0.00006(12) 0.00391(12) 0.00012(12)
C4 0.01360(16) 0.01258(17) 0.01217(15) 0.00004(12) 0.00282(12) -0.00037(12)
C5 0.01346(17) 0.01558(19) 0.01612(17) 0.00029(14) 0.00216(13) 0.00162(13)
C6 0.01611(18) 0.0193(2) 0.01600(18) -0.00011(14) 0.00467(14) 0.00576(15)
C7 0.01217(16) 0.01392(17) 0.01288(15) 0.00055(12) 0.00490(12) 0.00139(12)
C8 0.01391(16) 0.01347(17) 0.01188(15) -0.00005(12) 0.00528(12) 0.00144(12)
C9 0.01948(19) 0.01407(19) 0.01853(19) -0.00213(14) 0.00776(15) -0.00227(14)
C10 0.01652(18) 0.0167(2) 0.01627(18) -0.00068(14) 0.00700(14) -0.00369(14)
C11 0.01163(16) 0.0250(2) 0.01421(17) 0.00122(15) 0.00489(13) 0.00279(14)
C12 0.0214(2) 0.0238(2) 0.0195(2) 0.00109(17) 0.00677(16) 0.00969(18)
C13 0.01449(19) 0.0342(3) 0.01668(19) 0.00095(18) 0.00118(15) -0.00082(18)
C14 0.0199(2) 0.0187(2) 0.01185(16) -0.00005(14) 0.00288(14) 0.00099(15)
C15 0.0211(2) 0.0217(2) 0.01398(17) 0.00001(15) 0.00880(15) 0.00426(16)

loop_
_atom_type_symbol
_atom_type_description
_atom_type_scat_dispersion_real
_atom_type_scat_dispersion_imag
_atom_type_scat_source
C C 0.0033 0.0016 'International Tables Vol C Tables 4.2.6.8 and 6.1.1.4'
H H 0.0000 0.0000 'International Tables Vol C Tables 4.2.6.8 and 6.1.1.4'
O O 0.0106 0.0060 'International Tables Vol C Tables 4.2.6.8 and 6.1.1.4'

loop_
_geom_angle_atom_site_label_1
_geom_angle_atom_site_label_2
_geom_angle_atom_site_label_3
_geom_angle
_geom_angle_site_symmetry_1
_geom_angle_site_symmetry_3
_geom_angle_publ_flag
C1 O1 C8 106.03(3) . . ?
O1 C1 C11 109.54(4) . . ?
O1 C1 C10 104.33(4) . . ?
C11 C1 C10 114.24(4) . . ?
O1 C1 C2 106.91(3) . . ?
C11 C1 C2 112.16(4) . . ?
C10 C1 C2 109.14(4) . . ?
O2 C2 C3 113.99(4) . . ?
O2 C2 C1 107.47(4) . . ?
C3 C2 C1 109.39(4) . . ?
C4 C3 C2 131.39(4) . . ?
C4 C3 C7 111.42(4) . . ?
C2 C3 C7 117.12(4) . . ?
C3 C4 C14 130.03(4) . . ?
C3 C4 C5 110.55(4) . . ?
C14 C4 C5 119.29(4) . . ?
C4 C5 C6 103.77(4) . . ?
C5 C6 C7 104.35(4) . . ?
C3 C7 C8 111.32(4) . . ?
C3 C7 C6 103.14(4) . . ?
C8 C7 C6 118.26(4) . . ?
O1 C8 C15 107.62(4) . . ?
O1 C8 C7 105.58(4) . . ?
C15 C8 C7 112.28(4) . . ?
O1 C8 C9 102.65(4) . . ?
C15 C8 C9 114.38(4) . . ?
C7 C8 C9 113.28(4) . . ?
C8 C9 C10 104.46(4) . . ?
C9 C10 C1 104.48(4) . . ?
C12 C11 C13 109.78(5) . . ?
C12 C11 C1 113.68(4) . . ?
C13 C11 C1 111.79(4) . . ?

loop_
_geom_bond_atom_site_label_1
_geom_bond_atom_site_label_2
_geom_bond_distance
_geom_bond_site_symmetry_2
_geom_bond_publ_flag
O1 C1 1.4478(5) . ?
O1 C8 1.4522(6) . ?
C1 C11 1.5367(7) . ?
C1 C10 1.5452(7) . ?
C1 C2 1.5496(6) . ?
O2 C2 1.4194(6) . ?
C2 C3 1.5066(6) . ?
C3 C4 1.3424(6) . ?
C3 C7 1.5163(6) . ?
C4 C14 1.4936(7) . ?
C4 C5 1.5151(7) . ?
C5 C6 1.5353(7) . ?
C6 C7 1.5387(7) . ?
C7 C8 1.5360(6) . ?
C8 C15 1.5164(7) . ?
C8 C9 1.5374(7) . ?
C9 C10 1.5380(7) . ?
C11 C12 1.5319(9) . ?
C11 C13 1.5326(7) . ?

loop_
_geom_torsion_atom_site_label_1
_geom_torsion_atom_site_label_2
_geom_torsion_atom_site_label_3
_geom_torsion_atom_site_label_4
_geom_torsion
_geom_torsion_site_symmetry_1
_geom_torsion_site_symmetry_2
_geom_torsion_site_symmetry_3
_geom_torsion_site_symmetry_4
_geom_torsion_publ_flag
C8 O1 C1 C11 -161.49(4) . . . . ?
C8 O1 C1 C10 -38.79(4) . . . . ?
C8 O1 C1 C2 76.77(4) . . . . ?
O1 C1 C2 O2 -179.56(4) . . . . ?
C11 C1 C2 O2 60.37(5) . . . . ?
C10 C1 C2 O2 -67.26(5) . . . . ?
O1 C1 C2 C3 -55.31(5) . . . . ?
C11 C1 C2 C3 -175.39(4) . . . . ?
C10 C1 C2 C3 56.98(5) . . . . ?
O2 C2 C3 C4 -24.74(7) . . . . ?
C1 C2 C3 C4 -145.08(5) . . . . ?
O2 C2 C3 C7 158.74(4) . . . . ?
C1 C2 C3 C7 38.40(5) . . . . ?
C2 C3 C4 C14 -1.17(9) . . . . ?
C7 C3 C4 C14 175.51(5) . . . . ?
C2 C3 C4 C5 -176.91(5) . . . . ?
C7 C3 C4 C5 -0.24(6) . . . . ?
C3 C4 C5 C6 -15.77(6) . . . . ?
C14 C4 C5 C6 167.97(4) . . . . ?
C4 C5 C6 C7 24.69(5) . . . . ?
C4 C3 C7 C8 143.87(4) . . . . ?
C2 C3 C7 C8 -38.93(5) . . . . ?
C4 C3 C7 C6 16.06(5) . . . . ?
C2 C3 C7 C6 -166.74(4) . . . . ?
C5 C6 C7 C3 -24.66(5) . . . . ?
C5 C6 C7 C8 -147.98(4) . . . . ?
C1 O1 C8 C15 164.39(4) . . . . ?
C1 O1 C8 C7 -75.51(4) . . . . ?
C1 O1 C8 C9 43.38(4) . . . . ?
C3 C7 C8 O1 54.66(5) . . . . ?
C6 C7 C8 O1 173.79(4) . . . . ?
C3 C7 C8 C15 171.66(4) . . . . ?
C6 C7 C8 C15 -69.21(6) . . . . ?
C3 C7 C8 C9 -56.90(5) . . . . ?
C6 C7 C8 C9 62.24(5) . . . . ?
O1 C8 C9 C10 -30.15(5) . . . . ?
C15 C8 C9 C10 -146.40(4) . . . . ?
C7 C8 C9 C10 83.20(5) . . . . ?
C8 C9 C10 C1 7.38(5) . . . . ?
O1 C1 C10 C9 18.09(5) . . . . ?
C11 C1 C10 C9 137.66(4) . . . . ?
C2 C1 C10 C9 -95.89(4) . . . . ?
O1 C1 C11 C12 -72.94(5) . . . . ?
C10 C1 C11 C12 170.46(4) . . . . ?
C2 C1 C11 C12 45.60(5) . . . . ?
O1 C1 C11 C13 52.03(6) . . . . ?
C10 C1 C11 C13 -64.57(6) . . . . ?
C2 C1 C11 C13 170.57(4) . . . . ?
